data_7109704
loop_
_publ_author_name
'Yunfei Cai'
'Xiaohua Liu'
'Pengfei Zhou'
'Yulong Kuang'
'Lili Lin'
'Xiaoming Feng'

_publ_section_title
;
 Iron-catalyzed asymmetric haloamination reactions
;
_journal_name_full Chem.Commun.
_journal_page_first 8054
_journal_paper_doi 10.1039/c3cc44421j
_journal_volume 49
_journal_year 2013
_chemical_absolute_configuration ad
_chemical_formula_sum 'C29 H25 Cl N2 O3 S'
_chemical_formula_weight 517.02
_chemical_name_systematic
;
?
;
_space_group_IT_number 19
_symmetry_cell_setting orthorhombic
_symmetry_space_group_name_Hall 'P 2ac 2ab'
_symmetry_space_group_name_H-M 'P 21 21 21'
_atom_sites_solution_hydrogens geom
_atom_sites_solution_primary direct
_atom_sites_solution_secondary difmap
_audit_creation_method SHELXL-97
_cell_angle_alpha 90.00
_cell_angle_beta 90.00
_cell_angle_gamma 90.00
_cell_formula_units_Z 4
_cell_length_a 9.543(3)
_cell_length_b 10.021(4)
_cell_length_c 26.160(9)
_cell_measurement_reflns_used 3363
_cell_measurement_temperature 273(2)
_cell_measurement_theta_max 45.650
_cell_measurement_theta_min 4.353
_cell_volume 2501.7(15)
_computing_cell_refinement 'Bruker SAINT'
_computing_data_collection 'Bruker APEX2'
_computing_data_reduction 'Bruker SAINT'
_computing_molecular_graphics 'Bruker SHELXTL'
_computing_publication_material 'Bruker SHELXTL'
_computing_structure_refinement 'SHELXL-97 (Sheldrick, 1997)'
_computing_structure_solution 'SHELXS-97 (Sheldrick, 1990)'
_diffrn_ambient_temperature 273(2)
_diffrn_measured_fraction_theta_full 0.998
_diffrn_measured_fraction_theta_max 0.998
_diffrn_measurement_device_type 'Bruker APEX-II CCD'
_diffrn_measurement_method '\f and \w scans'
_diffrn_radiation_monochromator graphite
_diffrn_radiation_source 'fine-focus sealed tube'
_diffrn_radiation_type MoK\a
_diffrn_radiation_wavelength 0.71073
_diffrn_reflns_av_R_equivalents 0.0638
_diffrn_reflns_av_sigmaI/netI 0.0702
_diffrn_reflns_limit_h_max 11
_diffrn_reflns_limit_h_min -11
_diffrn_reflns_limit_k_max 12
_diffrn_reflns_limit_k_min -12
_diffrn_reflns_limit_l_max 32
_diffrn_reflns_limit_l_min -25
_diffrn_reflns_number 14667
_diffrn_reflns_theta_full 26.00
_diffrn_reflns_theta_max 26.00
_diffrn_reflns_theta_min 1.56
_diffrn_standards_number 0
_exptl_absorpt_coefficient_mu 0.271
_exptl_absorpt_correction_T_max 0.7456
_exptl_absorpt_correction_T_min 0.4179
_exptl_absorpt_correction_type empirical
_exptl_absorpt_process_details sadabs
_exptl_crystal_colour colorless
_exptl_crystal_density_diffrn 1.373
_exptl_crystal_density_method 'not measured'
_exptl_crystal_description prismatic
_exptl_crystal_F_000 1080
_exptl_crystal_size_max 0.254
_exptl_crystal_size_mid 0.211
_exptl_crystal_size_min 0.143
_refine_diff_density_max 0.438
_refine_diff_density_min -0.556
_refine_diff_density_rms 0.075
_refine_ls_abs_structure_details 'Flack H D (1983), Acta Cryst. A39, 876-881'
_refine_ls_abs_structure_Flack -0.02(10)
_refine_ls_extinction_expression Fc^*^=kFc[1+0.001xFc^2^\l^3^/sin(2\q)]^-1/4^
_refine_ls_extinction_method SHELXL
_refine_ls_goodness_of_fit_ref 1.050
_refine_ls_hydrogen_treatment mixed
_refine_ls_matrix_type full
_refine_ls_number_parameters 331
_refine_ls_number_reflns 4911
_refine_ls_number_restraints 1
_refine_ls_restrained_S_all 1.050
_refine_ls_R_factor_all 0.0760
_refine_ls_R_factor_gt 0.0613
_refine_ls_shift/su_max 0.000
_refine_ls_shift/su_mean 0.000
_refine_ls_structure_factor_coef Fsqd
_refine_ls_weighting_details 'calc w=1/[\s^2^(Fo^2^)+(0.0871P)^2^+0.3193P] where P=(Fo^2^+2Fc^2^)/3'
_refine_ls_weighting_scheme calc
_refine_ls_wR_factor_gt 0.1464
_refine_ls_wR_factor_ref 0.1560
_reflns_number_gt 4032
_reflns_number_total 4911
_reflns_threshold_expression >2sigma(I)
_cod_data_source_file c3cc44421j.txt
_cod_data_source_block cd213106
_cod_original_cell_volume 2501.8(15)
_cod_original_sg_symbol_H-M P2(1)2(1)2(1)
_cod_database_code 7109704

loop_
_symmetry_equiv_pos_as_xyz
'x, y, z'
'-x+1/2, -y, z+1/2'
'-x, y+1/2, -z+1/2'
'x+1/2, -y+1/2, -z'

loop_
_atom_site_label
_atom_site_type_symbol
_atom_site_fract_x
_atom_site_fract_y
_atom_site_fract_z
_atom_site_U_iso_or_equiv
_atom_site_adp_type
_atom_site_occupancy
_atom_site_symmetry_multiplicity
_atom_site_calc_flag
_atom_site_refinement_flags
S1 S 0.46921(9) 0.23929(8) -0.01941(3) 0.0324(2) Uani 1 1 d .
Cl1 Cl 0.57003(14) 0.45448(9) 0.11122(4) 0.0577(3) Uani 1 1 d .
N1 N 0.3806(4) 0.2778(3) 0.20322(11) 0.0442(8) Uani 1 1 d .
O1 O 0.2629(3) 0.3564(4) 0.13390(12) 0.0600(9) Uani 1 1 d .
O2 O 0.3620(3) 0.2991(3) -0.04886(10) 0.0424(6) Uani 1 1 d .
N2 N 0.4237(3) 0.2607(3) 0.03915(11) 0.0334(6) Uani 1 1 d D
O3 O 0.6090(3) 0.2849(2) -0.02448(10) 0.0415(6) Uani 1 1 d .
C1 C 0.5074(4) 0.2026(3) 0.08008(13) 0.0323(8) Uani 1 1 d .
H1 H 0.6041 0.1979 0.0676 0.039 Uiso 1 1 calc R
C2 C 0.5089(4) 0.2905(3) 0.12781(13) 0.0376(9) Uani 1 1 d .
C3 C 0.3688(5) 0.3140(4) 0.15362(15) 0.0422(9) Uani 1 1 d .
C4 C 0.5146(4) 0.2303(3) 0.21346(14) 0.0423(9) Uani 1 1 d .
C5 C 0.5968(4) 0.2342(3) 0.16967(13) 0.0398(8) Uani 1 1 d .
C6 C 0.7316(5) 0.1902(4) 0.17077(17) 0.0477(10) Uani 1 1 d .
H6 H 0.7871 0.1930 0.1416 0.057 Uiso 1 1 calc R
C7 C 0.7838(6) 0.1416(5) 0.21604(19) 0.0581(12) Uani 1 1 d .
H7 H 0.8756 0.1108 0.2173 0.070 Uiso 1 1 calc R
C8 C 0.7035(6) 0.1375(5) 0.25930(19) 0.0625(13) Uani 1 1 d .
H8 H 0.7420 0.1054 0.2896 0.075 Uiso 1 1 calc R
C9 C 0.5661(5) 0.1805(4) 0.25861(15) 0.0532(11) Uani 1 1 d .
H9 H 0.5103 0.1760 0.2877 0.064 Uiso 1 1 calc R
C10 C 0.4638(4) 0.0613(3) 0.09385(12) 0.0348(8) Uani 1 1 d .
C11 C 0.3278(4) 0.0283(4) 0.10458(15) 0.0442(9) Uani 1 1 d .
H11 H 0.2585 0.0935 0.1040 0.053 Uiso 1 1 calc R
C12 C 0.2933(6) -0.1037(5) 0.11647(17) 0.0592(12) Uani 1 1 d .
H12 H 0.2013 -0.1265 0.1242 0.071 Uiso 1 1 calc R
C13 C 0.3959(7) -0.1991(4) 0.11674(17) 0.0666(15) Uani 1 1 d .
H13 H 0.3727 -0.2869 0.1246 0.080 Uiso 1 1 calc R
C14 C 0.5298(7) -0.1681(4) 0.10586(18) 0.0631(13) Uani 1 1 d .
H14 H 0.5981 -0.2344 0.1055 0.076 Uiso 1 1 calc R
C15 C 0.5654(5) -0.0370(4) 0.09517(15) 0.0483(10) Uani 1 1 d .
H15 H 0.6585 -0.0149 0.0888 0.058 Uiso 1 1 calc R
C16 C 0.2774(6) 0.3064(5) 0.24194(18) 0.0579(12) Uani 1 1 d .
H16A H 0.2073 0.3654 0.2274 0.069 Uiso 1 1 calc R
H16B H 0.3229 0.3541 0.2696 0.069 Uiso 1 1 calc R
C17 C 0.2048(5) 0.1869(5) 0.26370(16) 0.0521(11) Uani 1 1 d .
C18 C 0.1988(6) 0.0672(5) 0.2388(2) 0.0696(15) Uani 1 1 d .
H18 H 0.2452 0.0570 0.2077 0.084 Uiso 1 1 calc R
C19 C 0.1243(7) -0.0395(6) 0.2591(3) 0.0895(19) Uani 1 1 d .
H19 H 0.1196 -0.1201 0.2416 0.107 Uiso 1 1 calc R
C20 C 0.0589(6) -0.0251(8) 0.3045(3) 0.089(2) Uani 1 1 d .
H20 H 0.0101 -0.0968 0.3185 0.106 Uiso 1 1 calc R
C21 C 0.0634(7) 0.0904(10) 0.3295(2) 0.099(2) Uani 1 1 d .
H21 H 0.0175 0.0986 0.3608 0.118 Uiso 1 1 calc R
C22 C 0.1362(7) 0.1999(7) 0.30950(19) 0.0809(17) Uani 1 1 d .
H22 H 0.1381 0.2806 0.3271 0.097 Uiso 1 1 calc R
C23 C 0.4700(4) 0.0656(3) -0.02989(12) 0.0328(7) Uani 1 1 d .
C24 C 0.3447(4) -0.0013(4) -0.02627(15) 0.0420(9) Uani 1 1 d .
H24 H 0.2615 0.0453 -0.0213 0.050 Uiso 1 1 calc R
C25 C 0.3442(4) -0.1378(4) -0.03004(17) 0.0468(10) Uani 1 1 d .
H25 H 0.2593 -0.1833 -0.0287 0.056 Uiso 1 1 calc R
C26 C 0.4655(5) -0.2080(4) -0.03571(15) 0.0454(9) Uani 1 1 d .
C27 C 0.5886(5) -0.1402(4) -0.04054(16) 0.0484(10) Uani 1 1 d .
H27 H 0.6712 -0.1873 -0.0460 0.058 Uiso 1 1 calc R
C28 C 0.5929(5) -0.0017(4) -0.03740(14) 0.0412(9) Uani 1 1 d .
H28 H 0.6773 0.0439 -0.0403 0.049 Uiso 1 1 calc R
C29 C 0.4618(7) -0.3593(4) -0.0367(2) 0.0807(17) Uani 1 1 d .
H29A H 0.5558 -0.3932 -0.0383 0.121 Uiso 1 1 calc R
H29B H 0.4104 -0.3888 -0.0661 0.121 Uiso 1 1 calc R
H29C H 0.4170 -0.3915 -0.0062 0.121 Uiso 1 1 calc R
H2A H 0.340(2) 0.248(3) 0.0429(10) 0.048(7) Uiso 1 1 d D

loop_
_atom_site_aniso_label
_atom_site_aniso_U_11
_atom_site_aniso_U_22
_atom_site_aniso_U_33
_atom_site_aniso_U_23
_atom_site_aniso_U_13
_atom_site_aniso_U_12
S1 0.0315(4) 0.0231(4) 0.0427(4) 0.0051(3) -0.0026(4) -0.0006(4)
Cl1 0.0815(9) 0.0248(4) 0.0670(6) 0.0019(4) 0.0024(6) -0.0103(5)
N1 0.046(2) 0.0394(18) 0.0469(17) 0.0001(14) 0.0084(15) 0.0068(16)
O1 0.047(2) 0.068(2) 0.0651(19) 0.0032(16) -0.0027(15) 0.0200(17)
O2 0.0431(15) 0.0324(12) 0.0519(14) 0.0105(12) -0.0113(12) 0.0057(12)
N2 0.0270(15) 0.0260(14) 0.0472(16) 0.0057(12) -0.0021(12) 0.0019(13)
O3 0.0347(14) 0.0341(13) 0.0557(15) 0.0035(12) 0.0014(12) -0.0095(11)
C1 0.031(2) 0.0227(14) 0.0432(18) 0.0038(14) 0.0003(14) 0.0023(14)
C2 0.044(2) 0.0242(15) 0.0450(18) 0.0007(15) 0.0007(16) -0.0011(15)
C3 0.047(2) 0.0294(18) 0.050(2) -0.0043(16) 0.0028(19) 0.0066(17)
C4 0.054(2) 0.0270(17) 0.0460(19) -0.0061(15) -0.0004(17) 0.0014(18)
C5 0.050(2) 0.0270(17) 0.0422(18) -0.0025(15) -0.0048(16) -0.0044(17)
C6 0.040(2) 0.045(2) 0.058(2) -0.0066(19) -0.0015(19) -0.0011(19)
C7 0.051(3) 0.054(3) 0.069(3) -0.005(2) -0.016(2) 0.008(2)
C8 0.079(4) 0.051(3) 0.057(3) 0.001(2) -0.020(3) 0.009(3)
C9 0.070(3) 0.046(2) 0.044(2) -0.0027(18) -0.003(2) 0.003(2)
C10 0.044(2) 0.0254(16) 0.0350(16) 0.0020(14) -0.0064(16) 0.0066(17)
C11 0.048(3) 0.0322(19) 0.052(2) 0.0019(18) -0.0016(18) -0.0071(18)
C12 0.076(3) 0.044(2) 0.058(3) 0.007(2) -0.005(2) -0.023(2)
C13 0.118(5) 0.028(2) 0.054(2) 0.0079(19) -0.015(3) -0.007(3)
C14 0.092(4) 0.0245(19) 0.073(3) 0.0069(19) -0.009(3) 0.013(2)
C15 0.059(3) 0.0274(18) 0.058(2) 0.0028(17) -0.008(2) 0.0109(19)
C16 0.070(3) 0.042(2) 0.062(3) -0.004(2) 0.015(2) 0.011(2)
C17 0.052(3) 0.057(3) 0.048(2) 0.008(2) 0.007(2) 0.013(2)
C18 0.085(4) 0.044(3) 0.080(3) 0.011(2) 0.027(3) 0.005(3)
C19 0.092(5) 0.062(3) 0.115(5) 0.033(3) 0.015(4) -0.005(3)
C20 0.060(4) 0.107(5) 0.099(4) 0.050(4) -0.002(3) -0.002(4)
C21 0.070(4) 0.159(8) 0.066(3) 0.032(4) 0.014(3) 0.000(5)
C22 0.081(4) 0.101(4) 0.060(3) -0.010(3) 0.021(3) 0.003(4)
C23 0.0298(18) 0.0274(16) 0.0412(18) 0.0042(14) 0.0019(16) -0.0003(15)
C24 0.031(2) 0.0359(19) 0.059(2) -0.0034(19) -0.0022(18) 0.0053(15)
C25 0.036(2) 0.0330(19) 0.071(3) -0.003(2) -0.0020(19) -0.0084(17)
C26 0.050(2) 0.0266(16) 0.060(2) -0.0011(17) 0.002(2) -0.0050(18)
C27 0.053(3) 0.0321(19) 0.060(2) -0.0056(18) 0.004(2) 0.014(2)
C28 0.040(2) 0.0307(18) 0.053(2) -0.0010(16) 0.0057(18) -0.0016(16)
C29 0.085(4) 0.029(2) 0.129(5) -0.004(3) 0.009(4) 0.000(2)

loop_
_atom_type_symbol
_atom_type_description
_atom_type_scat_dispersion_real
_atom_type_scat_dispersion_imag
_atom_type_scat_source
C C 0.0033 0.0016 'International Tables Vol C Tables 4.2.6.8 and 6.1.1.4'
H H 0.0000 0.0000 'International Tables Vol C Tables 4.2.6.8 and 6.1.1.4'
N N 0.0061 0.0033 'International Tables Vol C Tables 4.2.6.8 and 6.1.1.4'
O O 0.0106 0.0060 'International Tables Vol C Tables 4.2.6.8 and 6.1.1.4'
S S 0.1246 0.1234 'International Tables Vol C Tables 4.2.6.8 and 6.1.1.4'
Cl Cl 0.1484 0.1585 'International Tables Vol C Tables 4.2.6.8 and 6.1.1.4'

loop_
_geom_angle_atom_site_label_1
_geom_angle_atom_site_label_2
_geom_angle_atom_site_label_3
_geom_angle
O2 S1 O3 119.58(17)
O2 S1 N2 105.49(16)
O3 S1 N2 107.50(16)
O2 S1 C23 109.70(17)
O3 S1 C23 107.48(17)
N2 S1 C23 106.36(15)
C3 N1 C4 110.7(3)
C3 N1 C16 124.3(4)
C4 N1 C16 124.1(3)
C1 N2 S1 119.9(2)
C1 N2 H2A 113(2)
S1 N2 H2A 110.9(19)
N2 C1 C10 113.4(3)
N2 C1 C2 112.1(3)
C10 C1 C2 110.2(3)
N2 C1 H1 106.9
C10 C1 H1 106.9
C2 C1 H1 106.9
C5 C2 C3 103.2(3)
C5 C2 C1 112.8(3)
C3 C2 C1 116.4(3)
C5 C2 Cl1 109.9(3)
C3 C2 Cl1 104.6(3)
C1 C2 Cl1 109.4(2)
O1 C3 N1 124.9(4)
O1 C3 C2 126.9(4)
N1 C3 C2 108.2(3)
C9 C4 C5 121.2(4)
C9 C4 N1 128.3(4)
C5 C4 N1 110.5(3)
C6 C5 C4 120.5(4)
C6 C5 C2 132.1(4)
C4 C5 C2 107.4(3)
C5 C6 C7 118.4(4)
C5 C6 H6 120.8
C7 C6 H6 120.8
C8 C7 C6 121.4(5)
C8 C7 H7 119.3
C6 C7 H7 119.3
C7 C8 C9 120.8(5)
C7 C8 H8 119.6
C9 C8 H8 119.6
C4 C9 C8 117.7(4)
C4 C9 H9 121.2
C8 C9 H9 121.2
C11 C10 C15 119.2(4)
C11 C10 C1 122.2(3)
C15 C10 C1 118.6(4)
C10 C11 C12 119.8(4)
C10 C11 H11 120.1
C12 C11 H11 120.1
C13 C12 C11 119.6(5)
C13 C12 H12 120.2
C11 C12 H12 120.2
C14 C13 C12 121.2(4)
C14 C13 H13 119.4
C12 C13 H13 119.4
C13 C14 C15 119.6(5)
C13 C14 H14 120.2
C15 C14 H14 120.2
C10 C15 C14 120.6(5)
C10 C15 H15 119.7
C14 C15 H15 119.7
N1 C16 C17 115.1(4)
N1 C16 H16A 108.5
C17 C16 H16A 108.5
N1 C16 H16B 108.5
C17 C16 H16B 108.5
H16A C16 H16B 107.5
C18 C17 C22 118.7(5)
C18 C17 C16 122.7(4)
C22 C17 C16 118.5(5)
C17 C18 C19 120.9(5)
C17 C18 H18 119.5
C19 C18 H18 119.5
C20 C19 C18 119.4(7)
C20 C19 H19 120.3
C18 C19 H19 120.3
C21 C20 C19 120.7(6)
C21 C20 H20 119.7
C19 C20 H20 119.7
C20 C21 C22 120.9(6)
C20 C21 H21 119.5
C22 C21 H21 119.5
C17 C22 C21 119.3(6)
C17 C22 H22 120.4
C21 C22 H22 120.4
C28 C23 C24 121.0(3)
C28 C23 S1 120.9(3)
C24 C23 S1 117.9(3)
C25 C24 C23 119.0(4)
C25 C24 H24 120.5
C23 C24 H24 120.5
C26 C25 C24 121.3(4)
C26 C25 H25 119.4
C24 C25 H25 119.4
C27 C26 C25 119.0(3)
C27 C26 C29 121.1(5)
C25 C26 C29 119.9(4)
C26 C27 C28 121.1(4)
C26 C27 H27 119.4
C28 C27 H27 119.4
C23 C28 C27 118.4(4)
C23 C28 H28 120.8
C27 C28 H28 120.8
C26 C29 H29A 109.5
C26 C29 H29B 109.5
H29A C29 H29B 109.5
C26 C29 H29C 109.5
H29A C29 H29C 109.5
H29B C29 H29C 109.5

loop_
_geom_bond_atom_site_label_1
_geom_bond_atom_site_label_2
_geom_bond_distance
S1 O2 1.414(3)
S1 O3 1.416(3)
S1 N2 1.607(3)
S1 C23 1.762(3)
Cl1 C2 1.797(4)
N1 C3 1.352(5)
N1 C4 1.390(5)
N1 C16 1.441(5)
O1 C3 1.212(5)
N2 C1 1.457(4)
N2 H2A 0.819(17)
C1 C10 1.520(5)
C1 C2 1.528(5)
C1 H1 0.9800
C2 C5 1.490(5)
C2 C3 1.517(6)
C4 C9 1.373(5)
C4 C5 1.389(5)
C5 C6 1.360(6)
C6 C7 1.374(6)
C6 H6 0.9300
C7 C8 1.367(7)
C7 H7 0.9300
C8 C9 1.381(7)
C8 H8 0.9300
C9 H9 0.9300
C10 C11 1.369(6)
C10 C15 1.383(5)
C11 C12 1.398(6)
C11 H11 0.9300
C12 C13 1.369(8)
C12 H12 0.9300
C13 C14 1.345(8)
C13 H13 0.9300
C14 C15 1.386(6)
C14 H14 0.9300
C15 H15 0.9300
C16 C17 1.496(7)
C16 H16A 0.9700
C16 H16B 0.9700
C17 C18 1.367(7)
C17 C22 1.371(6)
C18 C19 1.390(8)
C18 H18 0.9300
C19 C20 1.350(9)
C19 H19 0.9300
C20 C21 1.331(10)
C20 H20 0.9300
C21 C22 1.401(10)
C21 H21 0.9300
C22 H22 0.9300
C23 C28 1.367(5)
C23 C24 1.374(5)
C24 C25 1.371(5)
C24 H24 0.9300
C25 C26 1.363(6)
C25 H25 0.9300
C26 C27 1.363(6)
C26 C29 1.517(5)
C27 C28 1.390(5)
C27 H27 0.9300
C28 H28 0.9300
C29 H29A 0.9600
C29 H29B 0.9600
C29 H29C 0.9600

loop_
_geom_hbond_atom_site_label_D
_geom_hbond_atom_site_label_H
_geom_hbond_atom_site_label_A
_geom_hbond_distance_DH
_geom_hbond_distance_HA
_geom_hbond_distance_DA
_geom_hbond_angle_DHA
_geom_hbond_site_symmetry_A
N2 H2A O3 0.819(17) 2.28(2) 3.062(4) 161(3) 4_455

loop_
_geom_torsion_atom_site_label_1
_geom_torsion_atom_site_label_2
_geom_torsion_atom_site_label_3
_geom_torsion_atom_site_label_4
_geom_torsion
O2 S1 N2 C1 175.9(3)
O3 S1 N2 C1 -55.5(3)
C23 S1 N2 C1 59.4(3)
S1 N2 C1 C10 -88.4(3)
S1 N2 C1 C2 146.1(3)
N2 C1 C2 C5 -178.7(3)
C10 C1 C2 C5 54.1(4)
N2 C1 C2 C3 62.3(4)
C10 C1 C2 C3 -65.0(4)
N2 C1 C2 Cl1 -55.9(3)
C10 C1 C2 Cl1 176.8(3)
C4 N1 C3 O1 178.5(4)
C16 N1 C3 O1 -11.7(7)
C4 N1 C3 C2 -0.8(4)
C16 N1 C3 C2 169.0(4)
C5 C2 C3 O1 -178.1(4)
C1 C2 C3 O1 -54.0(5)
Cl1 C2 C3 O1 66.9(5)
C5 C2 C3 N1 1.2(4)
C1 C2 C3 N1 125.3(3)
Cl1 C2 C3 N1 -113.8(3)
C3 N1 C4 C9 -177.8(4)
C16 N1 C4 C9 12.3(6)
C3 N1 C4 C5 0.1(4)
C16 N1 C4 C5 -169.8(4)
C9 C4 C5 C6 -0.9(6)
N1 C4 C5 C6 -179.0(3)
C9 C4 C5 C2 178.8(3)
N1 C4 C5 C2 0.7(4)
C3 C2 C5 C6 178.5(4)
C1 C2 C5 C6 52.1(5)
Cl1 C2 C5 C6 -70.4(5)
C3 C2 C5 C4 -1.1(4)
C1 C2 C5 C4 -127.6(3)
Cl1 C2 C5 C4 110.0(3)
C4 C5 C6 C7 0.3(6)
C2 C5 C6 C7 -179.4(4)
C5 C6 C7 C8 -0.3(7)
C6 C7 C8 C9 1.0(8)
C5 C4 C9 C8 1.5(6)
N1 C4 C9 C8 179.3(4)
C7 C8 C9 C4 -1.6(7)
N2 C1 C10 C11 -51.4(5)
C2 C1 C10 C11 75.1(4)
N2 C1 C10 C15 128.1(3)
C2 C1 C10 C15 -105.3(4)
C15 C10 C11 C12 -0.3(6)
C1 C10 C11 C12 179.3(3)
C10 C11 C12 C13 -0.7(6)
C11 C12 C13 C14 0.2(7)
C12 C13 C14 C15 1.3(7)
C11 C10 C15 C14 1.7(6)
C1 C10 C15 C14 -177.8(4)
C13 C14 C15 C10 -2.3(7)
C3 N1 C16 C17 113.8(5)
C4 N1 C16 C17 -77.7(6)
N1 C16 C17 C18 -21.1(7)
N1 C16 C17 C22 161.9(5)
C22 C17 C18 C19 0.3(9)
C16 C17 C18 C19 -176.7(5)
C17 C18 C19 C20 -1.0(10)
C18 C19 C20 C21 1.0(10)
C19 C20 C21 C22 -0.1(11)
C18 C17 C22 C21 0.6(9)
C16 C17 C22 C21 177.7(5)
C20 C21 C22 C17 -0.7(10)
O2 S1 C23 C28 135.7(3)
O3 S1 C23 C28 4.3(3)
N2 S1 C23 C28 -110.6(3)
O2 S1 C23 C24 -49.3(3)
O3 S1 C23 C24 179.2(3)
N2 S1 C23 C24 64.3(3)
C28 C23 C24 C25 0.3(6)
S1 C23 C24 C25 -174.6(3)
C23 C24 C25 C26 2.0(7)
C24 C25 C26 C27 -3.7(7)
C24 C25 C26 C29 176.5(5)
C25 C26 C27 C28 3.0(6)
C29 C26 C27 C28 -177.1(4)
C24 C23 C28 C27 -1.0(6)
S1 C23 C28 C27 173.8(3)
C26 C27 C28 C23 -0.7(6)
